data_4115478
loop_
_publ_author_name
'Michel Giffard'
'Gilles Mabon'
'Emmanuel Leclair'
'Nicolas Mercier'
'Magali Allain'
'Alain Gorgues'
'Philippe Molini\'e'
'Ojars Neilands'
'Pnina Krief'
'Vladimir Khodorkovsky'

_publ_contact_author 'Dr Michel Giffard'
_publ_contact_author_address
;
Laboratoire Ing\'enierie Mol\'eculaire et Mat\'eriaux Organique
UMR CNRS 6501, Facult\'e des Sciences, 2 Bd Lavoisier, F-49045 ANGERS, France
;
_publ_contact_author_email michel.giffard@univ-angers.fr
_publ_contact_author_fax (33)2.41.73.54.05
_publ_contact_author_phone (33)2.41.73.54.04
_publ_section_title
;
 Oxidation of TTF Derivatives Using (Diacetoxyiodo)benzene: a General
 Chemical Route toward Cation Radicals, Dications, and Nonstoichiometric
 Salts
;
_journal_name_full 'Journal of the American Chemical Society'
_journal_page_first 3852
_journal_page_last 3853
_journal_paper_doi 10.1021/ja0058839
_journal_volume 123
_journal_year 2001
_chemical_formula_moiety 'C21 H24 F3 O3 S9'
_chemical_formula_sum 'C21 H24 F3 O3 S9'
_chemical_formula_weight 669.99
_chemical_name_systematic ' ?'
_space_group_IT_number 2
_symmetry_cell_setting triclinic
_symmetry_space_group_name_Hall '-P 1'
_symmetry_space_group_name_H-M 'P -1'
_audit_creation_date 12-07-00
_cell_angle_alpha 75.36(2)
_cell_angle_beta 87.35(2)
_cell_angle_gamma 82.30(2)
_cell_formula_units_Z 2
_cell_length_a 8.598(2)
_cell_length_b 12.995(3)
_cell_length_c 13.081(2)
_cell_measurement_reflns_used 25
_cell_measurement_temperature 294
_cell_measurement_theta_max 15.0
_cell_measurement_theta_min 10
_cell_volume 1401.2(5)
_computing_cell_refinement CAD4_(Enraf-Nonius,_1994)
_computing_data_collection CAD4_(Enraf-Nonius,_1994)
_computing_data_reduction process_OpenMoleN_(_1997)
_computing_publication_material CIFGEN_IN_OpenMoleN_(_1997)
_computing_structure_refinement LSFM_OpenMoleN_(_1997)
_computing_structure_solution direct_methods_(SIR,_Burla_et_al.,_1989)
_diffrn_ambient_temperature 294
_diffrn_measurement_device_type Enraf_Nonius_CAD4
_diffrn_measurement_method \q/2\q
_diffrn_radiation_monochromator graphite
_diffrn_radiation_type Mo-K\a
_diffrn_radiation_wavelength 0.71073
_diffrn_reflns_av_R_equivalents 0.034
_diffrn_reflns_av_sigmaI/netI 0.333
_diffrn_reflns_limit_h_max 10
_diffrn_reflns_limit_h_min 0
_diffrn_reflns_limit_k_max 15
_diffrn_reflns_limit_k_min -15
_diffrn_reflns_limit_l_max 15
_diffrn_reflns_limit_l_min -15
_diffrn_reflns_number 5270
_diffrn_reflns_theta_max 24.97
_diffrn_reflns_theta_min 2.5
_diffrn_source xray_tube
_diffrn_standards_decay_% 5
_diffrn_standards_interval_time 126
_diffrn_standards_number 2
_exptl_absorpt_coefficient_mu 0.756
_exptl_absorpt_correction_T_max 1.0000
_exptl_absorpt_correction_T_min 0.6733
_exptl_absorpt_correction_type refdelf_(Walker_&_Stuart,_1983)
_exptl_crystal_colour black
_exptl_crystal_density_diffrn 1.59
_exptl_crystal_density_method none
_exptl_crystal_description prism
_exptl_crystal_F_000 690
_exptl_crystal_size_max 0.40
_exptl_crystal_size_mid 0.20
_exptl_crystal_size_min 0.10
_refine_diff_density_max 0.450
_refine_diff_density_min -0.364
_refine_ls_extinction_method none
_refine_ls_goodness_of_fit_all 2.697
_refine_ls_goodness_of_fit_ref 1.152
_refine_ls_hydrogen_treatment noref
_refine_ls_matrix_type full
_refine_ls_number_constraints 0
_refine_ls_number_parameters 337
_refine_ls_number_reflns 2380
_refine_ls_number_restraints 44
_refine_ls_R_factor_all 0.139
_refine_ls_R_factor_gt 0.047
_refine_ls_shift/esd_mean 0.041
_refine_ls_shift/su_max 0.557
_refine_ls_structure_factor_coef F
_refine_ls_weighting_details 'w = 4Fo^2^/(\s^2^(Fo^2^) + 0.0100 Fo^4^)'
_refine_ls_weighting_scheme calc
_refine_ls_wR_factor_all 0.155
_refine_ls_wR_factor_ref 0.069
_reflns_number_gt 2380
_reflns_number_total 4912
_reflns_threshold_expression >3.0\s(I)
_cod_data_source_file ja0058839_1.cif
_cod_data_source_block stMG56B
_cod_depositor_comments
;
The following automatic conversions were performed:

'_refine_ls_weighting_scheme' value '4Fo^2^/(\s^2^(Fo^2^) + 0.0100
Fo^4^)' was changed to 'calc'. New tag '_refine_ls_weighting_details'
was created. The value of the new tag was set to 'w =
4Fo^2^/(\s^2^(Fo^2^) + 0.0100 Fo^4^)'.

Automatic conversion script
Id: cif_fix_values 3143 2015-03-26 13:38:13Z robertas 
;
_cod_original_cell_volume 1401.2(7)
_cod_database_code 4115478

loop_
_symmetry_equiv_pos_as_xyz
x,y,z
-x,-y,-z

loop_
_atom_site_aniso_label
_atom_site_aniso_U_11
_atom_site_aniso_U_22
_atom_site_aniso_U_33
_atom_site_aniso_U_12
_atom_site_aniso_U_13
_atom_site_aniso_U_23
_atom_site_aniso_type_symbol
C1 0.034(3) 0.026(3) 0.027(2) 0.001(2) -0.000(2) -0.001(2) C
C2 0.025(3) 0.033(3) 0.034(2) 0.003(2) 0.004(2) -0.009(2) C
C3 0.030(3) 0.028(3) 0.037(3) 0.008(2) -0.002(2) -0.008(2) C
C4 0.033(3) 0.029(2) 0.028(2) 0.005(2) 0.002(2) -0.007(2) C
C5 0.033(3) 0.031(3) 0.035(2) 0.003(2) -0.000(2) -0.009(2) C
C6 0.035(3) 0.033(3) 0.040(3) 0.004(2) -0.004(2) -0.012(2) C
C7 0.031(3) 0.039(3) 0.049(3) -0.003(2) -0.008(3) -0.006(2) C
C8 0.048(4) 0.045(3) 0.042(3) -0.000(3) -0.002(3) -0.017(2) C
C9 0.047(4) 0.054(3) 0.036(3) 0.002(3) 0.001(3) -0.016(2) C
C10 0.045(4) 0.059(3) 0.050(3) -0.009(3) 0.005(3) -0.028(2) C
C11 0.027(3) 0.029(2) 0.031(2) -0.004(2) 0.000(2) -0.003(2) C
C12 0.034(3) 0.024(2) 0.032(2) 0.004(2) -0.002(2) -0.003(2) C
C13 0.038(3) 0.026(2) 0.033(2) 0.002(2) -0.006(2) -0.007(2) C
C14 0.041(3) 0.024(3) 0.036(3) 0.006(2) -0.010(2) -0.006(2) C
C15 0.034(3) 0.034(3) 0.036(3) 0.005(2) -0.007(2) -0.011(2) C
C16 0.037(3) 0.032(3) 0.034(2) 0.009(3) -0.009(2) -0.013(2) C
C17 0.050(4) 0.051(3) 0.057(3) -0.011(3) -0.008(3) -0.018(2) C
C18 0.060(4) 0.053(3) 0.037(3) -0.002(3) -0.003(3) -0.013(2) C
C19 0.042(3) 0.061(4) 0.034(3) -0.003(3) 0.005(3) -0.007(3) C
C20 0.036(3) 0.059(3) 0.044(3) -0.006(3) -0.006(3) -0.022(2) C
C21 0.057(4) 0.074(5) 0.093(5) -0.000(4) -0.035(4) 0.005(4) C
S1 0.0360(8) 0.0325(7) 0.0328(6) -0.0050(6) 0.0022(6) -0.0041(5) S
S2 0.0360(8) 0.0369(7) 0.0317(6) -0.0065(6) 0.0036(6) -0.0080(5) S
S3 0.0343(8) 0.0344(7) 0.0294(6) -0.0027(6) 0.0013(6) -0.0060(5) S
S4 0.0339(8) 0.0331(7) 0.0355(6) -0.0021(6) 0.0043(6) -0.0104(5) S
S5 0.0363(8) 0.0343(6) 0.0353(6) -0.0069(6) -0.0021(6) -0.0064(5) S
S6 0.0379(8) 0.0360(7) 0.0331(6) -0.0054(6) -0.0004(6) -0.0043(5) S
S7 0.0363(8) 0.0383(7) 0.0351(7) -0.0056(6) 0.0002(6) -0.0058(6) S
S8 0.0337(8) 0.0365(7) 0.0354(6) -0.0051(6) 0.0003(6) -0.0092(5) S
S9 0.062(1) 0.064(1) 0.055(1) -0.018(1) -0.007(1) -0.0249(8) S
O1 0.095(5) 0.075(4) 0.059(3) -0.028(3) -0.003(3) -0.004(3) O
O2 0.071(4) 0.112(4) 0.158(5) -0.010(3) 0.001(4) -0.028(4) O
O3 0.154(5) 0.148(4) 0.101(3) -0.068(3) -0.019(3) -0.059(2) O
F1 0.168(5) 0.080(3) 0.202(4) 0.015(3) -0.066(4) -0.063(3) F
F2 0.215(6) 0.140(5) 0.146(5) -0.102(4) -0.089(5) 0.103(4) F
F3 0.105(5) 0.172(6) 0.295(8) 0.042(4) -0.054(5) -0.049(5) F

loop_
_atom_site_label
_atom_site_fract_x
_atom_site_fract_y
_atom_site_fract_z
_atom_site_U_iso_or_equiv
_atom_site_occupancy
_atom_site_thermal_displace_type
_atom_site_calc_flag
_atom_site_calc_attached_atom
_atom_site_type_symbol
C1 0.8654(6) 0.1151(4) 0.9768(4) 0.029(3) 1.000 Uani ? ? C
C2 0.8162(6) 0.0920(4) 0.8871(4) 0.031(3) 1.000 Uani ? ? C
C3 0.9999(6) 0.1884(4) 1.1111(4) 0.031(3) 1.000 Uani ? ? C
C4 0.8908(6) 0.1317(4) 1.1674(4) 0.030(3) 1.000 Uani ? ? C
C5 0.7860(6) 0.0789(4) 0.6965(4) 0.033(3) 1.000 Uani ? ? C
C6 0.6762(6) 0.0234(4) 0.7521(4) 0.036(3) 1.000 Uani ? ? C
C7 1.1131(6) 0.2470(4) 1.1504(4) 0.039(3) 1.000 Uani ? ? C
C8 0.8565(7) 0.1139(4) 1.2840(4) 0.045(3) 1.000 Uani ? ? C
C9 0.8119(7) 0.0965(5) 0.5780(4) 0.045(3) 1.000 Uani ? ? C
C10 0.5587(7) -0.0312(4) 0.7108(4) 0.051(3) 1.000 Uani ? ? C
C11 0.6398(6) 0.3836(4) 1.0275(4) 0.029(3) 1.000 Uani ? ? C
C12 0.5971(6) 0.3564(4) 0.9402(4) 0.030(3) 1.000 Uani ? ? C
C13 0.7778(6) 0.4549(4) 1.1625(4) 0.032(3) 1.000 Uani ? ? C
C14 0.6699(6) 0.3987(4) 1.2197(4) 0.033(3) 1.000 Uani ? ? C
C15 0.5711(6) 0.3389(4) 0.7489(4) 0.034(3) 1.000 Uani ? ? C
C16 0.4623(6) 0.2824(4) 0.8063(4) 0.034(3) 1.000 Uani ? ? C
C17 0.8928(7) 0.5102(4) 1.2023(5) 0.053(3) 1.000 Uani ? ? C
C18 0.6415(7) 0.3811(5) 1.3360(4) 0.049(3) 1.000 Uani ? ? C
C19 0.6021(7) 0.3545(5) 0.6338(4) 0.044(3) 1.000 Uani ? ? C
C20 0.3513(7) 0.2221(4) 0.7683(4) 0.045(3) 1.000 Uani ? ? C
C21 1.1462(8) 0.3503(6) 0.4802(6) 0.073(5) 1.000 Uani ? ? C
S1 1.0127(2) 0.1929(1) 0.9770(1) 0.0337(7) 1.000 Uani ? ? S
S2 0.7770(2) 0.0704(1) 1.0991(1) 0.0348(7) 1.000 Uani ? ? S
S3 0.9060(2) 0.1350(1) 0.7649(1) 0.0326(7) 1.000 Uani ? ? S
S4 0.6676(2) 0.0151(1) 0.8878(1) 0.0341(7) 1.000 Uani ? ? S
S5 0.7866(2) 0.4633(1) 1.0268(1) 0.0353(7) 1.000 Uani ? ? S
S6 0.5493(2) 0.3419(1) 1.1507(1) 0.0356(7) 1.000 Uani ? ? S
S7 0.6859(2) 0.4000(1) 0.8172(1) 0.0365(7) 1.000 Uani ? ? S
S8 0.4508(2) 0.2767(1) 0.9408(1) 0.0352(7) 1.000 Uani ? ? S
S9 1.2310(3) 0.2120(2) 0.4887(2) 0.060(1) 0.750 Uani ? ? S
O1 1.1766(8) 0.1607(5) 0.5891(5) 0.075(4) 0.750 Uani ? ? O
O2 1.3868(7) 0.2145(5) 0.4901(5) 0.108(4) 1.000 Uani ? ? O
O3 1.1510(7) 0.1853(4) 0.4135(4) 0.132(4) 1.000 Uani ? ? O
F1 1.2150(7) 0.3968(3) 0.5404(5) 0.139(4) 1.000 Uani ? ? F
F2 1.179(1) 0.4156(5) 0.3879(6) 0.164(5) 0.750 Uani ? ? F
F3 1.0009(7) 0.3676(6) 0.4735(7) 0.174(6) 1.000 Uani ? ? F
S10 1.241(1) 0.2523(6) 0.4381(6) 0.075(2) 0.250 Uiso ? ? S
O4 1.302(2) 0.295(2) 0.347(2) 0.088(6) 0.250 Uiso ? ? O
F4 1.068(2) 0.322(1) 0.585(1) 0.081(5) 0.250 Uiso ? ? F
H01 0.9753 0.5040 1.1942 0.0507 1.000 Uiso ? ? H
H02 1.2169 0.2351 1.1336 0.0507 1.000 Uiso ? ? H
H03 0.7637 0.1438 1.2968 0.0507 1.000 Uiso ? ? H
H04 0.6917 0.3527 0.6126 0.0507 1.000 Uiso ? ? H
H05 0.2491 0.2481 0.7541 0.0507 1.000 Uiso ? ? H
H06 0.3669 0.2136 0.7010 0.0507 1.000 Uiso ? ? H
H07 0.5481 -0.0074 0.6432 0.0507 1.000 Uiso ? ? H
H08 0.2965 0.1473 0.8327 0.0507 1.000 Uiso ? ? H
H09 0.4949 0.3457 0.5921 0.0507 1.000 Uiso ? ? H
H010 0.7275 0.1412 0.5453 0.0507 1.000 Uiso ? ? H
H011 0.6608 0.4322 1.3566 0.0507 1.000 Uiso ? ? H
H1 0.7071 0.3187 1.3716 0.0647 1.000 Uiso calc C18 H
H2 0.5347 0.3711 1.3513 0.0647 1.000 Uiso calc C18 H
H3 0.8785 0.4922 1.2769 0.0668 1.000 Uiso calc C17 H
H4 0.8598 0.5844 1.1747 0.0668 1.000 Uiso calc C17 H
H5 1.1048 0.2290 1.2254 0.0527 1.000 Uiso calc C7 H
H6 1.0805 0.3215 1.1238 0.0527 1.000 Uiso calc C7 H
H7 0.9323 0.1433 1.3148 0.0576 1.000 Uiso calc C8 H
H8 0.8632 0.0390 1.3149 0.0576 1.000 Uiso calc C8 H
H9 0.6185 0.4216 0.5877 0.0610 1.000 Uiso calc C19 H
H10 0.4600 -0.0186 0.7443 0.0630 1.000 Uiso calc C10 H
H11 0.5928 -0.1060 0.7268 0.0630 1.000 Uiso calc C10 H
H12 0.8201 0.0299 0.5592 0.0597 1.000 Uiso calc C9 H
H13 0.9053 0.1283 0.5573 0.0597 1.000 Uiso calc C9 H

loop_
_atom_type_symbol
_atom_type_scat_dispersion_real
_atom_type_scat_dispersion_imag
_atom_type_scat_source
C 0.002 0.002 International_Tables_Vol_IV_Table_2.3.1
H 0.000 0.000 International_Tables_Vol_IV_Table_2.3.1
F 0.014 0.010 International_Tables_Vol_IV_Table_2.3.1
O 0.008 0.006 International_Tables_Vol_IV_Table_2.3.1
S 0.110 0.124 International_Tables_Vol_IV_Table_2.3.1

loop_
_geom_angle_atom_site_label_1
_geom_angle_atom_site_label_2
_geom_angle_atom_site_label_3
_geom_angle
C2 C1 S1 123.7(4)
C2 C1 S2 121.7(4)
S1 C1 S2 114.6(3)
C1 C2 S3 121.8(4)
C1 C2 S4 123.2(4)
S3 C2 S4 114.9(3)
C4 C3 C7 127.7(5)
C4 C3 S1 116.3(4)
C7 C3 S1 116.0(4)
C3 C4 C8 127.2(5)
C3 C4 S2 117.1(4)
C8 C4 S2 115.7(4)
C6 C5 C9 124.6(5)
C6 C5 S3 117.5(4)
C9 C5 S3 117.9(4)
C5 C6 C10 127.3(5)
C5 C6 S4 116.3(4)
C10 C6 S4 116.5(4)
C3 C7 H02 118.78
C4 C8 H03 112.10
C5 C9 H010 107.77
C6 C10 H07 111.62
C12 C11 S5 123.3(4)
C12 C11 S6 122.5(4)
S5 C11 S6 114.2(3)
C11 C12 S7 122.2(4)
C11 C12 S8 123.4(4)
S7 C12 S8 114.4(3)
C14 C13 C17 126.8(5)
C14 C13 S5 117.2(4)
C17 C13 S5 116.0(4)
C13 C14 C18 126.4(5)
C13 C14 S6 116.6(4)
C18 C14 S6 117.1(4)
C16 C15 C19 126.4(5)
C16 C15 S7 116.5(4)
C19 C15 S7 117.1(4)
C15 C16 C20 127.4(5)
C15 C16 S8 117.0(4)
C20 C16 S8 115.5(4)
C13 C17 H01 126.82
C14 C18 H011 111.13
C15 C19 H04 118.84
C15 C19 H09 110.92
H04 C19 H09 128.19
C16 C20 H05 123.08
C16 C20 H06 117.10
C16 C20 H08 118.92
H05 C20 H06 90.59
H05 C20 H08 84.40
H06 C20 H08 115.48
S9 C21 F1 113.7(5)
S9 C21 F2 111.9(6)
S9 C21 F3 115.2(6)
S9 C21 S10 23.9(3)
S9 C21 F4 93.0(7)
F1 C21 F2 97.2(7)
F1 C21 F3 118.3(8)
F1 C21 S10 120.6(6)
F1 C21 F4 74.1(8)
F2 C21 F3 97.4(7)
F2 C21 S10 87.9(6)
F2 C21 F4 154.9(9)
F3 C21 S10 119.5(8)
F3 C21 F4 68.1(8)
S10 C21 F4 116.8(8)
C1 S1 C3 96.4(2)
C1 S2 C4 95.6(2)
C2 S3 C5 95.4(3)
C2 S4 C6 95.8(3)
C11 S5 C13 95.9(2)
C11 S6 C14 95.9(2)
C12 S7 C15 95.9(3)
C12 S8 C16 96.1(3)
C21 S9 O1 100.8(4)
C21 S9 O2 104.2(4)
C21 S9 O3 102.6(4)
C21 S9 S10 62.3(7)
C21 S9 O4 75.4(6)
O1 S9 O2 110.3(4)
O1 S9 O3 109.0(4)
O1 S9 S10 162.4(7)
O1 S9 O4 176.2(7)
O2 S9 O3 126.4(4)
O2 S9 S10 80.3(7)
O2 S9 O4 71.0(7)
O3 S9 S10 72.5(8)
O3 S9 O4 72.2(7)
S10 S9 O4 13.9(8)
S9 O2 S10 30.9(3)
S9 O3 S10 31.8(3)
C21 F1 F4 57.5(7)
C21 F2 S10 51.8(5)
C21 F3 F4 63.2(8)
C21 S10 S9 93.7(8)
C21 S10 O2 111.6(7)
C21 S10 O3 115.2(7)
C21 S10 F2 40.3(4)
C21 S10 O4 106(1)
S9 S10 O2 68.8(6)
S9 S10 O3 75.7(7)
S9 S10 F2 133.9(9)
S9 S10 O4 158(1)
O2 S10 O3 121.9(6)
O2 S10 F2 117.9(6)
O2 S10 O4 95(1)
O3 S10 F2 120.0(6)
O3 S10 O4 101(1)
F2 S10 O4 66(1)
S9 O4 S10 7.9(5)
C21 F4 F1 48.4(6)
C21 F4 F3 48.7(6)
F1 F4 F3 85.7(8)

loop_
_geom_bond_atom_site_label_1
_geom_bond_atom_site_label_2
_geom_bond_distance
C1 C2 1.380(8)
C1 S1 1.723(6)
C1 S2 1.736(5)
C2 S3 1.736(5)
C2 S4 1.722(6)
C3 C4 1.346(7)
C3 C7 1.495(8)
C3 S1 1.740(5)
C4 C8 1.506(7)
C4 S2 1.742(6)
C5 C6 1.339(7)
C5 C9 1.519(7)
C5 S3 1.736(6)
C6 C10 1.501(9)
C6 S4 1.750(5)
C7 H02 0.9113
C8 H03 0.8670
C9 H010 0.9145
C10 H07 0.8648
C11 C12 1.358(8)
C11 S5 1.734(6)
C11 S6 1.746(5)
C12 S7 1.741(5)
C12 S8 1.732(6)
C13 C14 1.340(7)
C13 C17 1.480(9)
C13 S5 1.750(5)
C14 C18 1.493(7)
C14 S6 1.751(6)
C15 C16 1.349(7)
C15 C19 1.483(7)
C15 S7 1.747(6)
C16 C20 1.488(9)
C16 S8 1.740(5)
C17 H01 0.7092
C18 H011 0.8169
C19 H04 0.8057
C19 H09 1.1253
C20 H05 0.9081
C20 H06 0.9157
C20 H08 1.2447
C21 S9 1.824(8)
C21 F1 1.31(1)
C21 F2 1.332(9)
C21 F3 1.242(9)
C21 S10 1.62(1)
C21 F4 1.48(2)
S9 O1 1.405(6)
S9 O2 1.345(6)
S9 O3 1.364(7)
S9 S10 0.742(7)
S9 O4 2.01(2)
O2 S10 1.42(1)
O3 S10 1.34(1)
F1 F4 1.68(2)
F2 S10 2.06(1)
F3 F4 1.53(2)
S10 O4 1.30(2)
